data_4320692
_publ_author_name 'Udo Radius'
_publ_contact_author
;
  Udo Radius
  Institut f\"ur Anorganische Chemie der Universit\"at
  Engesserstrasse, Geb\"aude 30.45
  D-76128 Karlsruhe
  Deutschland
;
_publ_contact_author_email uradius@achibm6.chemie.uni_karlsruhe.de
_publ_contact_author_fax 'Int + 721 661921'
_publ_contact_author_phone 'Int + 721 608 2855'
_publ_section_title
;
 Shaping the Cavity of the Macrocyclic Ligand in Metallocalix[4]arenes:
 The Role of the Ligand Sphere
;
_journal_name_full 'Inorganic Chemistry'
_journal_page_first 6637
_journal_page_last 6642
_journal_paper_doi 10.1021/ic010482v
_journal_volume 40
_journal_year 2001
_chemical_formula_sum 'C60 H71 Cl2 O4 Ti'
_chemical_formula_weight 974.97
_chemical_name_systematic
;
?
;
_space_group_IT_number 14
_symmetry_cell_setting monoclinic
_symmetry_space_group_name_Hall '-P 2ybc'
_symmetry_space_group_name_H-M 'P 1 21/c 1'
_atom_sites_solution_hydrogens geom
_atom_sites_solution_primary direct
_atom_sites_solution_secondary difmap
_audit_creation_method SHELXL-97
_cell_angle_alpha 90.00
_cell_angle_beta 95.68(3)
_cell_angle_gamma 90.00
_cell_formula_units_Z 4
_cell_length_a 21.639(4)
_cell_length_b 20.152(4)
_cell_length_c 12.750(3)
_cell_measurement_temperature 190(2)
_cell_volume 5533(2)
_computing_structure_refinement 'SHELXL-97 (Sheldrick, 1997)'
_computing_structure_solution 'SHELXS-97 (Sheldrick, 1990)'
_diffrn_ambient_temperature 190(2)
_diffrn_measured_fraction_theta_full 0.990
_diffrn_measured_fraction_theta_max 0.990
_diffrn_radiation_monochromator graphite
_diffrn_radiation_source 'fine-focus sealed tube'
_diffrn_radiation_type MoK\a
_diffrn_radiation_wavelength 0.71073
_diffrn_reflns_av_R_equivalents 0.0420
_diffrn_reflns_av_sigmaI/netI 0.0326
_diffrn_reflns_limit_h_max 25
_diffrn_reflns_limit_h_min -25
_diffrn_reflns_limit_k_max 23
_diffrn_reflns_limit_k_min -23
_diffrn_reflns_limit_l_max 15
_diffrn_reflns_limit_l_min -15
_diffrn_reflns_number 46404
_diffrn_reflns_theta_full 24.92
_diffrn_reflns_theta_max 24.92
_diffrn_reflns_theta_min 2.05
_exptl_absorpt_coefficient_mu 0.295
_exptl_crystal_density_diffrn 1.170
_exptl_crystal_density_method 'not measured'
_exptl_crystal_F_000 2076
_refine_diff_density_max 0.959
_refine_diff_density_min -0.661
_refine_diff_density_rms 0.071
_refine_ls_extinction_method none
_refine_ls_goodness_of_fit_ref 1.092
_refine_ls_hydrogen_treatment mixed
_refine_ls_matrix_type full
_refine_ls_number_parameters 577
_refine_ls_number_reflns 9554
_refine_ls_number_restraints 7
_refine_ls_restrained_S_all 1.093
_refine_ls_R_factor_all 0.0653
_refine_ls_R_factor_gt 0.0540
_refine_ls_shift/su_max 1.353
_refine_ls_shift/su_mean 0.023
_refine_ls_structure_factor_coef Fsqd
_refine_ls_weighting_details 'calc w=1/[\s^2^(Fo^2^)+(0.1117P)^2^+1.5960P] where P=(Fo^2^+2Fc^2^)/3'
_refine_ls_weighting_scheme calc
_refine_ls_wR_factor_gt 0.1604
_refine_ls_wR_factor_ref 0.1675
_reflns_number_gt 7655
_reflns_number_total 9554
_reflns_threshold_expression >2sigma(I)
_cod_data_source_file ic010482v_2.cif
_cod_data_source_block 1
_cod_original_cell_volume 5532.6(19)
_cod_database_code 4320692

loop_
_symmetry_equiv_pos_as_xyz
'x, y, z'
'-x, y+1/2, -z+1/2'
'-x, -y, -z'
'x, -y-1/2, z-1/2'

loop_
_atom_site_label
_atom_site_type_symbol
_atom_site_fract_x
_atom_site_fract_y
_atom_site_fract_z
_atom_site_U_iso_or_equiv
_atom_site_adp_type
_atom_site_occupancy
_atom_site_symmetry_multiplicity
_atom_site_calc_flag
_atom_site_refinement_flags
_atom_site_disorder_assembly
_atom_site_disorder_group
Ti1 Ti 0.168432(19) 0.45602(2) 0.54942(3) 0.01782(14) Uani 1 1 d . . .
Cl1 Cl 0.10343(3) 0.51686(4) 0.65029(5) 0.03593(19) Uani 1 1 d . . .
Cl2 Cl 0.16834(4) 0.37013(4) 0.67538(6) 0.0456(2) Uani 1 1 d . . .
O1 O 0.09634(7) 0.41184(8) 0.45095(13) 0.0214(4) Uani 1 1 d . . .
O2 O 0.16413(8) 0.52404(8) 0.45681(13) 0.0219(4) Uani 1 1 d . . .
O3 O 0.24827(8) 0.50390(8) 0.62667(12) 0.0210(4) Uani 1 1 d . . .
O4 O 0.22120(8) 0.40837(8) 0.48125(14) 0.0239(4) Uani 1 1 d . . .
C1 C 0.04932(11) 0.52552(12) 0.3280(2) 0.0252(5) Uani 1 1 d . . .
H1A H 0.0126 0.5382 0.2797 0.030 Uiso 1 1 calc R . .
H1B H 0.0341 0.5114 0.3952 0.030 Uiso 1 1 calc R . .
C2 C 0.16401(12) 0.30286(12) 0.3639(2) 0.0254(5) Uani 1 1 d . . .
H2A H 0.1451 0.3008 0.4314 0.031 Uiso 1 1 calc R . .
H2B H 0.1545 0.2606 0.3261 0.031 Uiso 1 1 calc R . .
C3 C 0.22877(12) 0.63675(12) 0.5419(2) 0.0245(5) Uani 1 1 d . . .
H3A H 0.2448 0.6821 0.5571 0.029 Uiso 1 1 calc R . .
H3B H 0.2118 0.6201 0.6062 0.029 Uiso 1 1 calc R . .
C4 C 0.34468(12) 0.41550(12) 0.5690(2) 0.0245(5) Uani 1 1 d . . .
H4A H 0.3890 0.4068 0.5919 0.029 Uiso 1 1 calc R . .
H4B H 0.3212 0.4099 0.6312 0.029 Uiso 1 1 calc R . .
C5 C 0.04089(12) 0.37907(14) 0.4802(2) 0.0295(6) Uani 1 1 d . . .
H5A H 0.0041 0.4010 0.4449 0.044 Uiso 1 1 calc R . .
H5B H 0.0398 0.3817 0.5567 0.044 Uiso 1 1 calc R . .
H5C H 0.0413 0.3324 0.4586 0.044 Uiso 1 1 calc R . .
C6 C 0.26371(14) 0.51647(14) 0.7386(2) 0.0318(6) Uani 1 1 d . . .
H6A H 0.3071 0.5044 0.7586 0.048 Uiso 1 1 calc R . .
H6B H 0.2367 0.4899 0.7793 0.048 Uiso 1 1 calc R . .
H6C H 0.2577 0.5637 0.7532 0.048 Uiso 1 1 calc R . .
C10 C 0.10281(11) 0.41201(12) 0.34069(19) 0.0206(5) Uani 1 1 d . . .
C11 C 0.08004(11) 0.46611(12) 0.2807(2) 0.0223(5) Uani 1 1 d . . .
C12 C 0.13414(11) 0.35943(12) 0.2981(2) 0.0221(5) Uani 1 1 d . . .
C13 C 0.08540(12) 0.46432(13) 0.1726(2) 0.0265(5) Uani 1 1 d . . .
H13 H 0.0693 0.5003 0.1301 0.032 Uiso 1 1 calc R . .
C14 C 0.13806(12) 0.36038(13) 0.1899(2) 0.0262(5) Uani 1 1 d . . .
H14 H 0.1583 0.3246 0.1589 0.031 Uiso 1 1 calc R . .
C15 C 0.11361(12) 0.41148(14) 0.1247(2) 0.0279(6) Uani 1 1 d . . .
C16 C 0.11599(15) 0.40763(16) 0.0044(2) 0.0385(7) Uani 1 1 d . . .
C17 C 0.06674(19) 0.3585(2) -0.0413(3) 0.0663(12) Uani 1 1 d . . .
H17A H 0.0732 0.3156 -0.0057 0.100 Uiso 1 1 calc R . .
H17B H 0.0701 0.3529 -0.1169 0.100 Uiso 1 1 calc R . .
H17C H 0.0254 0.3754 -0.0308 0.100 Uiso 1 1 calc R . .
C18 C 0.1045(2) 0.4755(2) -0.0488(3) 0.0648(11) Uani 1 1 d . . .
H18A H 0.0627 0.4910 -0.0379 0.097 Uiso 1 1 calc R . .
H18B H 0.1081 0.4713 -0.1245 0.097 Uiso 1 1 calc R . .
H18C H 0.1353 0.5074 -0.0181 0.097 Uiso 1 1 calc R . .
C19 C 0.17953(17) 0.3823(2) -0.0205(3) 0.0551(9) Uani 1 1 d . . .
H19A H 0.2121 0.4114 0.0125 0.083 Uiso 1 1 calc R . .
H19B H 0.1813 0.3821 -0.0970 0.083 Uiso 1 1 calc R . .
H19C H 0.1859 0.3371 0.0069 0.083 Uiso 1 1 calc R . .
C20 C 0.14348(11) 0.58383(12) 0.42061(18) 0.0204(5) Uani 1 1 d . . .
C21 C 0.17626(11) 0.64065(12) 0.45383(19) 0.0224(5) Uani 1 1 d . . .
C22 C 0.08949(11) 0.58684(12) 0.34953(19) 0.0219(5) Uani 1 1 d . . .
C23 C 0.15655(12) 0.70155(12) 0.4098(2) 0.0264(5) Uani 1 1 d . . .
H23 H 0.1788 0.7406 0.4316 0.032 Uiso 1 1 calc R . .
C24 C 0.07194(12) 0.64831(13) 0.3076(2) 0.0267(6) Uani 1 1 d . . .
H24 H 0.0360 0.6510 0.2585 0.032 Uiso 1 1 calc R . .
C25 C 0.10523(12) 0.70679(13) 0.3350(2) 0.0285(6) Uani 1 1 d . . .
C26 C 0.08475(14) 0.77341(14) 0.2841(2) 0.0381(7) Uani 1 1 d . . .
C27 C 0.1214(3) 0.83139(18) 0.3359(5) 0.0926(19) Uani 1 1 d . . .
H27A H 0.1655 0.8258 0.3272 0.139 Uiso 1 1 calc R . .
H27B H 0.1157 0.8326 0.4112 0.139 Uiso 1 1 calc R . .
H27C H 0.1064 0.8730 0.3027 0.139 Uiso 1 1 calc R . .
C28 C 0.01569(19) 0.78511(19) 0.2928(4) 0.0640(11) Uani 1 1 d . . .
H28A H 0.0033 0.8277 0.2600 0.096 Uiso 1 1 calc R . .
H28B H 0.0080 0.7859 0.3672 0.096 Uiso 1 1 calc R . .
H28C H -0.0085 0.7493 0.2566 0.096 Uiso 1 1 calc R . .
C29 C 0.0951(2) 0.77098(19) 0.1673(3) 0.0627(11) Uani 1 1 d . . .
H29A H 0.0848 0.8142 0.1349 0.094 Uiso 1 1 calc R . .
H29B H 0.0684 0.7367 0.1320 0.094 Uiso 1 1 calc R . .
H29C H 0.1387 0.7605 0.1601 0.094 Uiso 1 1 calc R . .
C30 C 0.29133(11) 0.52891(12) 0.55936(19) 0.0208(5) Uani 1 1 d . . .
C31 C 0.28265(11) 0.59266(12) 0.51845(19) 0.0224(5) Uani 1 1 d . . .
C32 C 0.33806(11) 0.48704(12) 0.53145(19) 0.0225(5) Uani 1 1 d . . .
C33 C 0.32549(12) 0.61542(13) 0.4522(2) 0.0275(6) Uani 1 1 d . . .
H33 H 0.3209 0.6590 0.4242 0.033 Uiso 1 1 calc R . .
C34 C 0.37942(12) 0.51220(13) 0.4648(2) 0.0270(6) Uani 1 1 d . . .
H34 H 0.4119 0.4845 0.4454 0.032 Uiso 1 1 calc R . .
C35 C 0.37489(12) 0.57668(13) 0.4255(2) 0.0286(6) Uani 1 1 d . . .
C36 C 0.42283(13) 0.60594(16) 0.3566(3) 0.0394(7) Uani 1 1 d . . .
C37 C 0.46940(18) 0.5539(2) 0.3274(4) 0.0648(11) Uani 1 1 d . . .
H37A H 0.4472 0.5173 0.2897 0.097 Uiso 1 1 calc R . .
H37B H 0.4927 0.5369 0.3916 0.097 Uiso 1 1 calc R . .
H37C H 0.4982 0.5741 0.2820 0.097 Uiso 1 1 calc R . .
C38 C 0.45794(18) 0.6615(2) 0.4200(3) 0.0642(11) Uani 1 1 d . . .
H38A H 0.4901 0.6797 0.3793 0.096 Uiso 1 1 calc R . .
H38B H 0.4773 0.6436 0.4868 0.096 Uiso 1 1 calc R . .
H38C H 0.4288 0.6968 0.4345 0.096 Uiso 1 1 calc R . .
C39 C 0.38975(18) 0.6347(2) 0.2550(3) 0.0598(10) Uani 1 1 d . . .
H39A H 0.4204 0.6548 0.2130 0.090 Uiso 1 1 calc R . .
H39B H 0.3599 0.6685 0.2725 0.090 Uiso 1 1 calc R . .
H39C H 0.3678 0.5991 0.2143 0.090 Uiso 1 1 calc R . .
C40 C 0.25905(11) 0.36044(11) 0.45209(18) 0.0201(5) Uani 1 1 d . . .
C41 C 0.23404(12) 0.30899(12) 0.38752(19) 0.0226(5) Uani 1 1 d . . .
C42 C 0.32200(12) 0.36422(12) 0.48676(19) 0.0224(5) Uani 1 1 d . . .
C43 C 0.27492(12) 0.26307(13) 0.3519(2) 0.0275(6) Uani 1 1 d . . .
H43 H 0.2591 0.2282 0.3068 0.033 Uiso 1 1 calc R . .
C44 C 0.36124(12) 0.31713(13) 0.4491(2) 0.0264(6) Uani 1 1 d . . .
H44 H 0.4045 0.3194 0.4706 0.032 Uiso 1 1 calc R . .
C45 C 0.33899(13) 0.26684(13) 0.3808(2) 0.0300(6) Uani 1 1 d . . .
C46 C 0.38235(14) 0.21635(16) 0.3349(3) 0.0424(8) Uani 1 1 d . . .
C47 C 0.44970(18) 0.2233(3) 0.3860(4) 0.0869(18) Uani 1 1 d . . .
H47A H 0.4505 0.2181 0.4625 0.130 Uiso 1 1 calc R . .
H47B H 0.4657 0.2673 0.3699 0.130 Uiso 1 1 calc R . .
H47C H 0.4757 0.1891 0.3579 0.130 Uiso 1 1 calc R . .
C48 C 0.38142(19) 0.23022(19) 0.2170(3) 0.0596(10) Uani 1 1 d . . .
H48A H 0.4103 0.2002 0.1863 0.089 Uiso 1 1 calc R . .
H48B H 0.3940 0.2763 0.2064 0.089 Uiso 1 1 calc R . .
H48C H 0.3394 0.2231 0.1828 0.089 Uiso 1 1 calc R . .
C49 C 0.3594(2) 0.14593(16) 0.3522(3) 0.0566(10) Uani 1 1 d . . .
H49A H 0.3171 0.1409 0.3178 0.085 Uiso 1 1 calc R . .
H49B H 0.3594 0.1376 0.4279 0.085 Uiso 1 1 calc R . .
H49C H 0.3869 0.1140 0.3221 0.085 Uiso 1 1 calc R . .
C50 C 0.2050(4) 0.6062(4) 0.1522(7) 0.079(2) Uiso 0.70 1 d P A 1
C51 C 0.2499(3) 0.5466(3) 0.1427(4) 0.0512(12) Uiso 0.70 1 d P A 1
C52 C 0.2615(3) 0.4953(3) 0.2231(4) 0.0511(13) Uiso 0.70 1 d P A 1
H52 H 0.2394 0.4966 0.2838 0.061 Uiso 0.70 1 calc PR A 1
C53 C 0.2990(3) 0.4504(4) 0.2144(5) 0.0627(16) Uiso 0.70 1 d P A 1
H53 H 0.3046 0.4187 0.2696 0.075 Uiso 0.70 1 calc PR A 1
C54 C 0.3345(3) 0.4427(3) 0.1276(5) 0.0616(14) Uiso 0.70 1 d P A 1
H54 H 0.3634 0.4075 0.1241 0.074 Uiso 0.70 1 calc PR A 1
C55 C 0.3249(3) 0.4890(3) 0.0492(5) 0.0563(13) Uiso 0.70 1 d P A 1
H55 H 0.3476 0.4857 -0.0106 0.068 Uiso 0.70 1 calc PR A 1
C56 C 0.2821(3) 0.5412(4) 0.0548(5) 0.0493(14) Uiso 0.70 1 d P A 1
H56 H 0.2755 0.5724 -0.0011 0.059 Uiso 0.70 1 calc PR A 1
C50 C 0.3161(7) 0.4275(7) 0.1997(11) 0.052(3) Uiso 0.30 1 d P B 2
C51 C 0.2877(9) 0.4887(9) 0.1551(15) 0.084(5) Uiso 0.30 1 d P B 2
C52 C 0.2992(7) 0.5175(8) 0.0578(9) 0.042(3) Uiso 0.30 1 d P B 2
H52A H 0.3264 0.4974 0.0131 0.050 Uiso 0.30 1 calc PR B 2
C53 C 0.2682(9) 0.5780(10) 0.0302(15) 0.084(5) Uiso 0.30 1 d P B 2
H53A H 0.2755 0.5967 -0.0358 0.101 Uiso 0.30 1 calc PR B 2
C54 C 0.2290(9) 0.6123(10) 0.0879(16) 0.090(5) Uiso 0.30 1 d P B 2
H54A H 0.2093 0.6527 0.0652 0.108 Uiso 0.30 1 calc PR B 2
C55 C 0.2214(8) 0.5826(8) 0.1815(13) 0.066(4) Uiso 0.30 1 d P B 2
H55A H 0.1954 0.6043 0.2266 0.079 Uiso 0.30 1 calc PR B 2
C56 C 0.2486(4) 0.5225(5) 0.2169(8) 0.029(2) Uiso 0.30 1 d P B 2
H56A H 0.2404 0.5049 0.2832 0.034 Uiso 0.30 1 calc PR B 2
C60 C 0.4758(11) 0.5765(11) 0.909(2) 0.407(14) Uiso 1 1 d D . .
H60A H 0.5055 0.6034 0.9542 0.610 Uiso 1 1 calc R . .
H60B H 0.4982 0.5496 0.8615 0.610 Uiso 1 1 calc R . .
H60C H 0.4531 0.5473 0.9536 0.610 Uiso 1 1 calc R . .
C61 C 0.3698(4) 0.6744(4) 0.7454(8) 0.143(3) Uiso 1 1 d D . .
H61 H 0.3633 0.6913 0.6756 0.171 Uiso 1 1 calc R . .
C62 C 0.3246(6) 0.7009(6) 0.7978(10) 0.192(4) Uiso 1 1 d D . .
H62 H 0.2901 0.7260 0.7679 0.230 Uiso 1 1 calc R . .
C63 C 0.3380(6) 0.6848(6) 0.9037(11) 0.209(5) Uiso 1 1 d D . .
H63 H 0.3127 0.6977 0.9571 0.250 Uiso 1 1 calc R . .
C64 C 0.3957(5) 0.6453(5) 0.9247(8) 0.153(3) Uiso 1 1 d D . .
H64 H 0.4094 0.6361 0.9963 0.183 Uiso 1 1 calc R . .
C65 C 0.4320(10) 0.6200(10) 0.8480(17) 0.285(8) Uiso 1 1 d D . .
C66 C 0.4169(6) 0.6371(6) 0.7473(11) 0.188(4) Uiso 1 1 d D . .
H66 H 0.4376 0.6237 0.6884 0.226 Uiso 1 1 calc R . .

loop_
_atom_site_aniso_label
_atom_site_aniso_U_11
_atom_site_aniso_U_22
_atom_site_aniso_U_33
_atom_site_aniso_U_23
_atom_site_aniso_U_13
_atom_site_aniso_U_12
Ti1 0.0194(2) 0.0187(2) 0.0153(2) -0.00011(16) 0.00128(16) -0.00068(16)
Cl1 0.0274(3) 0.0466(4) 0.0353(4) -0.0143(3) 0.0111(3) -0.0013(3)
Cl2 0.0695(5) 0.0372(4) 0.0288(4) 0.0144(3) -0.0024(3) -0.0087(4)
O1 0.0187(8) 0.0270(9) 0.0187(8) -0.0007(7) 0.0028(7) -0.0052(7)
O2 0.0209(8) 0.0213(8) 0.0225(9) 0.0026(7) -0.0028(7) 0.0000(7)
O3 0.0230(9) 0.0237(8) 0.0156(8) -0.0009(6) -0.0015(7) -0.0018(7)
O4 0.0199(9) 0.0241(9) 0.0269(9) -0.0065(7) -0.0017(7) 0.0018(7)
C1 0.0190(12) 0.0297(13) 0.0261(13) 0.0016(10) -0.0010(10) 0.0022(10)
C2 0.0258(13) 0.0241(12) 0.0260(13) -0.0038(10) 0.0005(10) -0.0033(10)
C3 0.0263(13) 0.0190(12) 0.0272(13) -0.0026(10) -0.0020(10) -0.0008(10)
C4 0.0213(12) 0.0258(13) 0.0249(13) -0.0032(10) -0.0054(10) 0.0037(10)
C5 0.0229(13) 0.0356(14) 0.0313(14) -0.0009(11) 0.0083(11) -0.0081(11)
C6 0.0411(16) 0.0362(14) 0.0170(13) -0.0046(11) -0.0029(11) -0.0035(12)
C10 0.0162(11) 0.0274(12) 0.0178(12) -0.0034(9) -0.0008(9) -0.0052(9)
C11 0.0155(11) 0.0271(12) 0.0234(12) -0.0020(10) -0.0022(9) -0.0042(10)
C12 0.0158(11) 0.0264(12) 0.0232(12) -0.0051(10) -0.0020(9) -0.0056(9)
C13 0.0248(13) 0.0320(13) 0.0211(13) 0.0024(10) -0.0045(10) -0.0035(11)
C14 0.0224(13) 0.0329(13) 0.0231(13) -0.0084(10) 0.0009(10) -0.0025(10)
C15 0.0236(13) 0.0393(15) 0.0204(13) -0.0037(11) -0.0006(10) -0.0070(11)
C16 0.0429(17) 0.0535(18) 0.0185(13) -0.0050(12) -0.0001(12) -0.0068(14)
C17 0.060(2) 0.110(3) 0.0275(17) -0.0205(19) -0.0035(16) -0.028(2)
C18 0.094(3) 0.078(3) 0.0225(16) 0.0099(17) 0.0065(18) 0.009(2)
C19 0.053(2) 0.089(3) 0.0247(16) -0.0106(16) 0.0117(15) -0.0022(19)
C20 0.0207(12) 0.0215(12) 0.0193(12) 0.0042(9) 0.0030(9) 0.0025(9)
C21 0.0214(12) 0.0235(12) 0.0227(12) 0.0019(10) 0.0045(10) 0.0021(10)
C22 0.0180(12) 0.0268(13) 0.0213(12) 0.0011(10) 0.0034(9) 0.0025(10)
C23 0.0263(13) 0.0219(12) 0.0309(14) 0.0018(10) 0.0026(11) 0.0020(10)
C24 0.0224(13) 0.0317(14) 0.0254(13) 0.0032(11) -0.0006(10) 0.0067(11)
C25 0.0286(14) 0.0272(13) 0.0294(14) 0.0057(11) 0.0026(11) 0.0059(11)
C26 0.0417(17) 0.0280(14) 0.0427(17) 0.0119(12) -0.0052(13) 0.0084(12)
C27 0.119(4) 0.0265(18) 0.118(4) 0.022(2) -0.060(3) -0.001(2)
C28 0.061(2) 0.053(2) 0.080(3) 0.024(2) 0.016(2) 0.0338(19)
C29 0.078(3) 0.057(2) 0.055(2) 0.0327(18) 0.020(2) 0.025(2)
C30 0.0170(12) 0.0242(12) 0.0199(12) -0.0018(9) -0.0039(9) -0.0042(9)
C31 0.0196(12) 0.0233(12) 0.0227(12) -0.0022(10) -0.0058(10) -0.0034(10)
C32 0.0200(12) 0.0238(12) 0.0221(12) -0.0047(10) -0.0056(10) -0.0024(10)
C33 0.0250(13) 0.0256(13) 0.0309(14) 0.0038(10) -0.0028(11) -0.0075(10)
C34 0.0177(12) 0.0332(14) 0.0295(14) -0.0067(11) -0.0015(10) -0.0007(10)
C35 0.0201(12) 0.0359(14) 0.0292(14) -0.0005(11) -0.0008(10) -0.0078(11)
C36 0.0262(15) 0.0501(18) 0.0421(17) 0.0014(14) 0.0054(13) -0.0129(13)
C37 0.044(2) 0.077(3) 0.079(3) 0.001(2) 0.035(2) -0.0061(18)
C38 0.046(2) 0.082(3) 0.067(2) -0.012(2) 0.0167(18) -0.038(2)
C39 0.047(2) 0.086(3) 0.048(2) 0.0205(19) 0.0106(16) -0.0182(19)
C40 0.0232(12) 0.0201(11) 0.0172(11) 0.0003(9) 0.0029(9) 0.0026(9)
C41 0.0253(13) 0.0221(12) 0.0201(12) 0.0008(9) -0.0004(10) -0.0001(10)
C42 0.0248(13) 0.0221(12) 0.0199(12) 0.0004(9) 0.0000(10) 0.0015(10)
C43 0.0315(14) 0.0252(13) 0.0252(13) -0.0063(10) -0.0006(11) 0.0006(11)
C44 0.0221(13) 0.0291(13) 0.0275(13) -0.0028(10) -0.0007(10) 0.0033(10)
C45 0.0299(14) 0.0307(14) 0.0291(14) -0.0065(11) 0.0014(11) 0.0071(11)
C46 0.0313(15) 0.0443(17) 0.0508(19) -0.0229(15) -0.0006(14) 0.0108(13)
C47 0.038(2) 0.099(3) 0.119(4) -0.072(3) -0.016(2) 0.032(2)
C48 0.066(2) 0.057(2) 0.060(2) -0.0211(18) 0.033(2) 0.0010(18)
C49 0.074(3) 0.0402(18) 0.056(2) -0.0105(16) 0.0099(19) 0.0228(17)

loop_
_atom_type_symbol
_atom_type_description
_atom_type_scat_dispersion_real
_atom_type_scat_dispersion_imag
_atom_type_scat_source
C C 0.0033 0.0016 'International Tables Vol C Tables 4.2.6.8 and 6.1.1.4'
H H 0.0000 0.0000 'International Tables Vol C Tables 4.2.6.8 and 6.1.1.4'
O O 0.0106 0.0060 'International Tables Vol C Tables 4.2.6.8 and 6.1.1.4'
Cl Cl 0.1484 0.1585 'International Tables Vol C Tables 4.2.6.8 and 6.1.1.4'
Ti Ti 0.2776 0.4457 'International Tables Vol C Tables 4.2.6.8 and 6.1.1.4'

loop_
_geom_angle_atom_site_label_1
_geom_angle_atom_site_label_2
_geom_angle_atom_site_label_3
_geom_angle
_geom_angle_site_symmetry_1
_geom_angle_site_symmetry_3
_geom_angle_publ_flag
O4 Ti1 O2 94.82(8) . . ?
O4 Ti1 O1 87.36(7) . . ?
O2 Ti1 O1 86.77(7) . . ?
O4 Ti1 O3 86.57(7) . . ?
O2 Ti1 O3 86.88(7) . . ?
O1 Ti1 O3 170.81(7) . . ?
O4 Ti1 Cl1 175.90(6) . . ?
O2 Ti1 Cl1 88.10(6) . . ?
O1 Ti1 Cl1 95.69(5) . . ?
O3 Ti1 Cl1 90.73(5) . . ?
O4 Ti1 Cl2 88.88(7) . . ?
O2 Ti1 Cl2 176.21(6) . . ?
O1 Ti1 Cl2 92.59(5) . . ?
O3 Ti1 Cl2 94.17(5) . . ?
Cl1 Ti1 Cl2 88.24(4) . . ?
C10 O1 C5 114.74(18) . . ?
C10 O1 Ti1 116.64(13) . . ?
C5 O1 Ti1 128.59(15) . . ?
C20 O2 Ti1 153.48(16) . . ?
C30 O3 C6 115.48(18) . . ?
C30 O3 Ti1 115.56(13) . . ?
C6 O3 Ti1 128.93(15) . . ?
C40 O4 Ti1 163.82(16) . . ?
C22 C1 C11 116.5(2) . . ?
C41 C2 C12 114.2(2) . . ?
C31 C3 C21 114.7(2) . . ?
C42 C4 C32 114.5(2) . . ?
C11 C10 C12 122.7(2) . . ?
C11 C10 O1 118.6(2) . . ?
C12 C10 O1 118.7(2) . . ?
C10 C11 C13 117.5(2) . . ?
C10 C11 C1 122.9(2) . . ?
C13 C11 C1 119.6(2) . . ?
C14 C12 C10 117.0(2) . . ?
C14 C12 C2 119.5(2) . . ?
C10 C12 C2 123.4(2) . . ?
C11 C13 C15 122.3(2) . . ?
C12 C14 C15 123.0(2) . . ?
C14 C15 C13 117.3(2) . . ?
C14 C15 C16 120.5(2) . . ?
C13 C15 C16 122.2(2) . . ?
C17 C16 C19 108.1(3) . . ?
C17 C16 C18 109.4(3) . . ?
C19 C16 C18 108.4(3) . . ?
C17 C16 C15 108.8(3) . . ?
C19 C16 C15 110.1(2) . . ?
C18 C16 C15 112.0(3) . . ?
O2 C20 C21 119.3(2) . . ?
O2 C20 C22 119.0(2) . . ?
C21 C20 C22 121.8(2) . . ?
C20 C21 C23 118.3(2) . . ?
C20 C21 C3 120.3(2) . . ?
C23 C21 C3 121.2(2) . . ?
C24 C22 C20 117.7(2) . . ?
C24 C22 C1 121.8(2) . . ?
C20 C22 C1 120.3(2) . . ?
C25 C23 C21 122.1(2) . . ?
C22 C24 C25 122.6(2) . . ?
C23 C25 C24 117.4(2) . . ?
C23 C25 C26 122.1(2) . . ?
C24 C25 C26 120.5(2) . . ?
C27 C26 C29 109.1(4) . . ?
C27 C26 C28 108.7(3) . . ?
C29 C26 C28 108.3(3) . . ?
C27 C26 C25 111.8(3) . . ?
C29 C26 C25 108.6(3) . . ?
C28 C26 C25 110.3(3) . . ?
C32 C30 C31 122.6(2) . . ?
C32 C30 O3 118.5(2) . . ?
C31 C30 O3 118.8(2) . . ?
C33 C31 C30 117.3(2) . . ?
C33 C31 C3 119.8(2) . . ?
C30 C31 C3 122.9(2) . . ?
C34 C32 C30 117.6(2) . . ?
C34 C32 C4 119.5(2) . . ?
C30 C32 C4 122.9(2) . . ?
C31 C33 C35 122.5(2) . . ?
C32 C34 C35 122.3(2) . . ?
C34 C35 C33 117.6(2) . . ?
C34 C35 C36 122.3(2) . . ?
C33 C35 C36 120.1(2) . . ?
C37 C36 C39 108.5(3) . . ?
C37 C36 C38 109.0(3) . . ?
C39 C36 C38 109.6(3) . . ?
C37 C36 C35 112.0(3) . . ?
C39 C36 C35 110.0(2) . . ?
C38 C36 C35 107.7(3) . . ?
O4 C40 C42 118.5(2) . . ?
O4 C40 C41 119.0(2) . . ?
C42 C40 C41 122.5(2) . . ?
C43 C41 C40 117.7(2) . . ?
C43 C41 C2 122.4(2) . . ?
C40 C41 C2 119.8(2) . . ?
C44 C42 C40 117.7(2) . . ?
C44 C42 C4 122.4(2) . . ?
C40 C42 C4 119.7(2) . . ?
C41 C43 C45 121.6(2) . . ?
C42 C44 C45 121.9(2) . . ?
C44 C45 C43 118.4(2) . . ?
C44 C45 C46 122.3(2) . . ?
C43 C45 C46 119.3(2) . . ?
C48 C46 C49 109.9(3) . . ?
C48 C46 C45 107.7(3) . . ?
C49 C46 C45 109.9(3) . . ?
C48 C46 C47 108.6(4) . . ?
C49 C46 C47 109.3(3) . . ?
C45 C46 C47 111.4(2) . . ?
C56 C51 C52 116.7(5) . . ?
C56 C51 C50 119.5(6) . . ?
C52 C51 C50 123.8(6) . . ?
C53 C52 C51 121.9(6) . . ?
C52 C53 C54 124.4(7) . . ?
C55 C54 C53 116.2(6) . . ?
C54 C55 C56 121.8(6) . . ?
C51 C56 C55 119.1(6) . . ?
C56 C51 C52 117.7(16) . . ?
C56 C51 C50 116.5(16) . . ?
C52 C51 C50 125.7(16) . . ?
C53 C52 C51 116.8(16) . . ?
C54 C53 C52 127.3(19) . . ?
C53 C54 C55 112.7(19) . . ?
C54 C55 C56 125.4(16) . . ?
C55 C56 C51 120.1(13) . . ?
C66 C61 C62 148.1(13) . . ?
C66 C61 C65 37.7(8) . . ?
C62 C61 C65 110.6(10) . . ?
C61 C62 C63 107.3(12) . . ?
C62 C63 C64 113.0(13) . . ?
C65 C64 C63 125.9(14) . . ?
C64 C65 C66 118.2(18) . . ?
C64 C65 C60 102.8(19) . . ?
C66 C65 C60 139(2) . . ?
C64 C65 C61 82.8(12) . . ?
C66 C65 C61 35.3(9) . . ?
C60 C65 C61 173.2(18) . . ?
C61 C66 C65 106.9(15) . . ?

loop_
_geom_bond_atom_site_label_1
_geom_bond_atom_site_label_2
_geom_bond_distance
_geom_bond_site_symmetry_2
_geom_bond_publ_flag
Ti1 O4 1.7828(17) . ?
Ti1 O2 1.8055(17) . ?
Ti1 O1 2.1010(17) . ?
Ti1 O3 2.1327(17) . ?
Ti1 Cl1 2.3439(9) . ?
Ti1 Cl2 2.3613(8) . ?
O1 C10 1.427(3) . ?
O1 C5 1.450(3) . ?
O2 C20 1.350(3) . ?
O3 C30 1.420(3) . ?
O3 C6 1.455(3) . ?
O4 C40 1.342(3) . ?
C1 C22 1.520(4) . ?
C1 C11 1.523(3) . ?
C2 C41 1.521(4) . ?
C2 C12 1.521(4) . ?
C3 C31 1.519(4) . ?
C3 C21 1.518(3) . ?
C4 C42 1.518(3) . ?
C4 C32 1.521(3) . ?
C10 C11 1.393(4) . ?
C10 C12 1.396(3) . ?
C11 C13 1.396(4) . ?
C12 C14 1.392(4) . ?
C13 C15 1.398(4) . ?
C14 C15 1.394(4) . ?
C15 C16 1.541(4) . ?
C16 C17 1.528(5) . ?
C16 C19 1.530(5) . ?
C16 C18 1.536(5) . ?
C20 C21 1.391(4) . ?
C20 C22 1.407(3) . ?
C21 C23 1.398(4) . ?
C22 C24 1.387(4) . ?
C23 C25 1.395(4) . ?
C24 C25 1.407(4) . ?
C25 C26 1.537(4) . ?
C26 C27 1.525(5) . ?
C26 C29 1.529(5) . ?
C26 C28 1.528(5) . ?
C30 C32 1.390(4) . ?
C30 C31 1.392(3) . ?
C31 C33 1.392(4) . ?
C32 C34 1.390(4) . ?
C33 C35 1.393(4) . ?
C34 C35 1.393(4) . ?
C35 C36 1.541(4) . ?
C36 C37 1.526(5) . ?
C36 C39 1.531(5) . ?
C36 C38 1.538(5) . ?
C40 C42 1.392(4) . ?
C40 C41 1.399(3) . ?
C41 C43 1.387(4) . ?
C42 C44 1.390(4) . ?
C43 C45 1.401(4) . ?
C44 C45 1.391(4) . ?
C45 C46 1.538(4) . ?
C46 C48 1.526(5) . ?
C46 C49 1.527(5) . ?
C46 C47 1.543(5) . ?
C50 C51 1.557(10) . ?
C51 C56 1.381(8) . ?
C51 C52 1.460(8) . ?
C52 C53 1.227(9) . ?
C53 C54 1.417(9) . ?
C54 C55 1.367(8) . ?
C55 C56 1.408(8) . ?
C50 C51 1.47(2) . ?
C51 C56 1.39(2) . ?
C51 C52 1.41(2) . ?
C52 C53 1.42(2) . ?
C53 C54 1.36(3) . ?
C54 C55 1.36(3) . ?
C55 C56 1.40(2) . ?
C60 C65 1.46(2) . ?
C61 C66 1.265(12) . ?
C61 C62 1.347(13) . ?
C61 C65 2.09(2) . ?
C62 C63 1.392(14) . ?
C63 C64 1.483(14) . ?
C64 C65 1.409(18) . ?
C65 C66 1.339(19) . ?
